data_1100293
loop_
_publ_author_name
'D\"otz, K. H.'
'Noack, R.'
'Harms, K.'
'M\"uller, G.'

_publ_section_title
;
 Carbene complexes in intramolecular Diels-Alder reactions
;
_journal_coden_ASTM TETRAB
_journal_issue 4
_journal_name_full Tetrahedron
_journal_page_first 1235
_journal_page_last 1252
_journal_paper_doi 10.1016/s0040-4020(01)86689-8
_journal_volume 46
_journal_year 1990
_chemical_formula_sum 'C21 H19 N O6 W'
_space_group_IT_number 2
_symmetry_cell_setting triclinic
_symmetry_Int_Tables_number 2
_symmetry_space_group_name_Hall '-P 1'
_symmetry_space_group_name_H-M 'P -1'
_cell_angle_alpha 109.50(1)
_cell_angle_beta 108.06(1)
_cell_angle_gamma 98.94(1)
_cell_formula_units_Z 2
_cell_length_a 8.886(1)
_cell_length_b 10.706(1)
_cell_length_c 12.807(1)
_cod_original_formula_sum 'C21 H19 N1 O6 W1'
_cod_database_code 1100293

loop_
_symmetry_equiv_pos_site_id
_symmetry_equiv_pos_as_xyz
1 x,y,z
2 -x,-y,-z

loop_
_atom_site_label
_atom_site_type_symbol
_atom_site_fract_x
_atom_site_fract_y
_atom_site_fract_z
W1 W 0.0613(1) 0.1742(1) 0.3699(1)
O1 O 0.1791(4) -0.1332(3) 0.0604(3)
O2 O -0.1040(6) 0.2424(5) 0.5603(4)
O3 O 0.3103(5) 0.0916(5) 0.5567(4)
O4 O -0.1638(5) -0.1386(4) 0.2308(4)
O5 O 0.2960(6) 0.4841(5) 0.4940(4)
O6 O -0.2119(6) 0.2660(6) 0.2084(4)
N1 N 0.1542(6) 0.1476(4) 0.1445(4)
C1 C 0.1830(6) 0.1211(4) 0.2395(4)
C2 C 0.3191(5) 0.0487(5) 0.2466(4)
C3 C 0.2898(6) -0.0884(5) 0.2623(4)
C4 C 0.2689(6) -0.1936(5) 0.1367(5)
C5 C 0.4337(6) -0.1675(5) 0.1252(5)
C6 C 0.4567(6) -0.0520(5) 0.1084(5)
C7 C 0.3070(6) -0.0050(5) 0.1134(4)
C8 C 0.2454(6) 0.0976(5) 0.0679(5)
C9 C -0.0446(6) 0.2189(6) 0.4920(5)
C10 C 0.2236(6) 0.1201(5) 0.4868(4)
C11 C -0.0845(6) -0.0259(5) 0.2814(4)
C12 C 0.2128(8) 0.3735(6) 0.4490(5)
C13 C -0.1109(6) 0.2326(6) 0.2640(5)
C14 C 0.4834(6) 0.1573(6) 0.3374(5)
C15 C -0.5469(6) -0.4929(5) 0.1853(5)
C16 C -0.6555(8) -0.5703(5) 0.0670(5)
C17 C -0.8240(8) -0.5991(5) 0.0333(5)
C18 C -0.8927(8) -0.5530(6) 0.1189(5)
C19 C -0.7864(9) -0.4757(6) 0.2364(5)
C20 C -0.6160(9) -0.4456(6) 0.2703(5)
C21 C -0.3640(9) -0.4623(6) 0.2212(6)
H1 H 0.4828(6) 0.1858(6) 0.4139(5)
H2 H 0.4929(6) 0.2384(6) 0.3234(5)
H3 H 0.5976(6) 0.1128(6) 0.3379(5)
H4 H -0.6093(8) -0.6042(5) 0.0063(5)
H5 H -0.8978(8) -0.6545(5) -0.0510(5)
H6 H -1.0128(8) -0.5744(6) 0.0952(5)
H7 H -0.8326(9) -0.4418(6) 0.2971(5)
H8 H -0.5422(9) -0.3903(6) 0.3546(5)
H9 H -0.3054(9) -0.3613(6) 0.2564(6)
H10 H -0.3522(9) -0.5046(6) 0.1446(6)
H11 H -0.3082(9) -0.5004(6) 0.2770(6)
H12 H 0.05430 0.18940 0.11130
H13 H 0.18710 -0.10290 0.27850
H14 H 0.39460 -0.09400 0.33600
H15 H 0.20760 -0.28940 0.12140
H16 H 0.54040 -0.22090 0.16410
H17 H 0.57370 0.01430 0.11590
H18 H 0.16730 0.04830 -0.02240
H19 H 0.34100 0.14700 0.06060

loop_
_atom_type_symbol
_atom_type_radius_bond
C 0.68
H 0.23
N 0.68
O 0.68
W 1.37
